data_7008293
loop_
_publ_author_name
'Ortin, Yannick'
'Lugan, No\^el'
'Mathieu, Ren\'e'

_publ_section_title
;
 Subtle reactivity patterns of non-heteroatom-substituted manganese
 alkynyl carbene complexes in the presence of phosphorus probes.
;
_journal_issue 9
_journal_name_full 'Dalton transactions (Cambridge, England : 2003)'
_journal_page_first 1620
_journal_page_last 1636
_journal_paper_doi 10.1039/b501008j
_journal_year 2005
_chemical_formula_moiety 'C24 H20 B, C16 H14 Mn O2'
_chemical_formula_sum 'C40 H34 B Mn O2'
_chemical_formula_weight 612.42
_chemical_name_systematic
;
?
;
_space_group_IT_number 14
_symmetry_cell_setting monoclinic
_symmetry_Int_Tables_number 14
_symmetry_space_group_name_Hall '-P 2yn'
_symmetry_space_group_name_H-M 'P 1 21/n 1'
_atom_sites_solution_hydrogens geom
_atom_sites_solution_primary direct
_atom_sites_solution_secondary difmap
_audit_creation_date 2003-04-24T10:35:28-00:00
_audit_creation_method 'WinGX routine CIF_UPDATE'
_cell_angle_alpha 90
_cell_angle_beta 100.188(10)
_cell_angle_gamma 90
_cell_formula_units_Z 4
_cell_length_a 8.9056(7)
_cell_length_b 27.574(2)
_cell_length_c 13.2761(11)
_cell_measurement_reflns_used 8000
_cell_measurement_temperature 160(2)
_cell_measurement_theta_max 25.95
_cell_measurement_theta_min 2.15
_cell_volume 3208.7(4)
_computing_cell_refinement 'IPDS Software 2.93 Stoe, 2000)'
_computing_data_collection 'IPDS Software 2.93 Stoe, 2000)'
_computing_data_reduction 'Xred 1.08 (Stoe, 1996)'
_computing_molecular_graphics 'Ortep-3 for Windows (Farrugia, 1997)'
_computing_publication_material 'WinGX publication routines (Farrugia, 1999)'
_computing_structure_refinement 'SHELXL-97 (Sheldrick, 1997)'
_computing_structure_solution 'SIR92 (Altomare et al., 1993)'
_diffrn_ambient_temperature 160(2)
_diffrn_measured_fraction_theta_full 0.988
_diffrn_measured_fraction_theta_max 0.988
_diffrn_measurement_device_type 'Stoe IPDS'
_diffrn_measurement_method \f
_diffrn_radiation_monochromator graphite
_diffrn_radiation_type MoK\a
_diffrn_radiation_wavelength 0.71073
_diffrn_reflns_av_R_equivalents 0.0493
_diffrn_reflns_av_unetI/netI 0.0423
_diffrn_reflns_limit_h_max 10
_diffrn_reflns_limit_h_min -10
_diffrn_reflns_limit_k_max 33
_diffrn_reflns_limit_k_min -33
_diffrn_reflns_limit_l_max 16
_diffrn_reflns_limit_l_min -16
_diffrn_reflns_number 22846
_diffrn_reflns_theta_full 25.95
_diffrn_reflns_theta_max 25.95
_diffrn_reflns_theta_min 2.15
_diffrn_standards_decay_% 0
_diffrn_standards_interval_count 0
_diffrn_standards_interval_time 0
_diffrn_standards_number 0
_exptl_absorpt_coefficient_mu 0.445
_exptl_absorpt_correction_T_max 0.8788
_exptl_absorpt_correction_T_min 0.8584
_exptl_absorpt_correction_type multi-scan
_exptl_absorpt_process_details
;
[c.f. R.H. Blessing, Acta Cryst. (1995), A51, 33-38]
;
_exptl_crystal_colour yellow
_exptl_crystal_density_diffrn 1.268
_exptl_crystal_density_method 'not measured'
_exptl_crystal_description parallelepiped
_exptl_crystal_F_000 1280
_exptl_crystal_size_max 0.3
_exptl_crystal_size_mid 0.3
_exptl_crystal_size_min 0.3
_refine_diff_density_max 0.582
_refine_diff_density_min -0.369
_refine_diff_density_rms 0.055
_refine_ls_extinction_method none
_refine_ls_goodness_of_fit_ref 1.028
_refine_ls_hydrogen_treatment constr
_refine_ls_matrix_type full
_refine_ls_number_parameters 399
_refine_ls_number_reflns 6181
_refine_ls_number_restraints 0
_refine_ls_restrained_S_all 1.028
_refine_ls_R_factor_all 0.0732
_refine_ls_R_factor_gt 0.0471
_refine_ls_shift/su_max 0.007
_refine_ls_shift/su_mean 0.001
_refine_ls_structure_factor_coef Fsqd
_refine_ls_weighting_details 'calc w=1/[\s^2^(Fo^2^)+(0.0765P)^2^+0.3241P] where P=(Fo^2^+2Fc^2^)/3'
_refine_ls_weighting_scheme calc
_refine_ls_wR_factor_gt 0.1167
_refine_ls_wR_factor_ref 0.1298
_reflns_number_gt 4390
_reflns_number_total 6181
_reflns_threshold_expression >2sigma(I)
_cod_data_source_file b501008j.txt
_cod_data_source_block compound3
_cod_original_sg_symbol_H-M 'P 21/n'
_cod_database_code 7008293

loop_
_symmetry_equiv_pos_as_xyz
'x, y, z'
'-x+1/2, y+1/2, -z+1/2'
'-x, -y, -z'
'x-1/2, -y-1/2, z-1/2'

loop_
_atom_site_label
_atom_site_type_symbol
_atom_site_fract_x
_atom_site_fract_y
_atom_site_fract_z
_atom_site_U_iso_or_equiv
_atom_site_adp_type
_atom_site_occupancy
_atom_site_symmetry_multiplicity
_atom_site_calc_flag
_atom_site_refinement_flags
_atom_site_disorder_assembly
_atom_site_disorder_group
C1 C 0.9579(3) 0.06543(10) 0.5460(2) 0.0411(6) Uani 1 1 d . . .
C2 C 0.7495(4) 0.11315(12) 0.4176(2) 0.0551(8) Uani 1 1 d . . .
C3 C 1.0112(3) 0.09541(9) 0.37138(19) 0.0408(6) Uani 1 1 d . . .
C11 C 1.1367(4) 0.17284(9) 0.4873(2) 0.0463(6) Uani 1 1 d . . .
C12 C 0.9978(4) 0.19552(9) 0.4453(2) 0.0486(7) Uani 1 1 d . . .
H12 H 0.9745 0.2097 0.3809 0.058 Uiso 1 1 calc R . .
C13 C 0.9000(4) 0.19291(10) 0.5184(2) 0.0555(8) Uani 1 1 d . . .
H13 H 0.8027 0.2062 0.5109 0.067 Uiso 1 1 calc R . .
C14 C 0.9735(4) 0.16727(10) 0.6031(2) 0.0513(7) Uani 1 1 d . . .
H14 H 0.9343 0.1603 0.6619 0.062 Uiso 1 1 calc R . .
C15 C 1.1193(4) 0.15362(10) 0.5834(2) 0.0472(7) Uani 1 1 d . . .
H15 H 1.1912 0.1352 0.6263 0.057 Uiso 1 1 calc R . .
C16 C 1.2788(4) 0.17211(12) 0.4410(3) 0.0624(8) Uani 1 1 d . . .
H16A H 1.2521 0.1766 0.3683 0.094 Uiso 1 1 calc R . .
H16B H 1.3294 0.1415 0.455 0.094 Uiso 1 1 calc R . .
H16C H 1.3456 0.1978 0.47 0.094 Uiso 1 1 calc R . .
C21 C 1.0707(3) 0.07681(9) 0.28723(18) 0.0368(5) Uani 1 1 d . . .
C22 C 1.2053(3) 0.04955(9) 0.3034(2) 0.0414(6) Uani 1 1 d . . .
H22 H 1.2551 0.0431 0.3697 0.05 Uiso 1 1 calc R . .
C23 C 1.2639(3) 0.03234(9) 0.2210(2) 0.0408(6) Uani 1 1 d . . .
H23 H 1.353 0.0141 0.232 0.049 Uiso 1 1 calc R . .
C24 C 1.1913(3) 0.04198(9) 0.1217(2) 0.0398(6) Uani 1 1 d . . .
C25 C 1.0571(3) 0.06938(10) 0.1060(2) 0.0440(6) Uani 1 1 d . . .
H25 H 1.0079 0.0758 0.0396 0.053 Uiso 1 1 calc R . .
C26 C 0.9968(3) 0.08687(9) 0.18692(19) 0.0413(6) Uani 1 1 d . . .
H26 H 0.9078 0.1052 0.1755 0.05 Uiso 1 1 calc R . .
C27 C 1.2566(4) 0.02345(11) 0.0328(2) 0.0566(8) Uani 1 1 d . . .
H27A H 1.2913 0.0503 -0.0031 0.085 Uiso 1 1 calc R . .
H27B H 1.1795 0.0059 -0.0126 0.085 Uiso 1 1 calc R . .
H27C H 1.3408 0.0023 0.057 0.085 Uiso 1 1 calc R . .
C31 C 0.5322(3) 0.19705(8) 0.76020(17) 0.0321(5) Uani 1 1 d . . .
C32 C 0.6200(3) 0.23065(10) 0.7165(2) 0.0432(6) Uani 1 1 d . . .
H32 H 0.7245 0.2256 0.7233 0.052 Uiso 1 1 calc R . .
C33 C 0.5558(4) 0.27142(10) 0.6632(2) 0.0521(7) Uani 1 1 d . . .
H33 H 0.6182 0.2928 0.6355 0.063 Uiso 1 1 calc R . .
C34 C 0.4011(4) 0.28044(10) 0.6511(2) 0.0501(7) Uani 1 1 d . . .
H34 H 0.3586 0.3076 0.6153 0.06 Uiso 1 1 calc R . .
C35 C 0.3115(3) 0.24845(9) 0.6931(2) 0.0450(6) Uani 1 1 d . . .
H35 H 0.2072 0.2539 0.6862 0.054 Uiso 1 1 calc R . .
C36 C 0.3760(3) 0.20792(9) 0.74573(19) 0.0374(5) Uani 1 1 d . . .
H36 H 0.3122 0.1868 0.7729 0.045 Uiso 1 1 calc R . .
C41 C 0.5108(3) 0.10215(8) 0.74989(18) 0.0327(5) Uani 1 1 d . . .
C42 C 0.5323(3) 0.09664(9) 0.64795(19) 0.0397(6) Uani 1 1 d . . .
H42 H 0.5943 0.1188 0.6219 0.048 Uiso 1 1 calc R . .
C43 C 0.4654(3) 0.05976(10) 0.5845(2) 0.0458(6) Uani 1 1 d . . .
H43 H 0.485 0.0572 0.5182 0.055 Uiso 1 1 calc R . .
C44 C 0.3697(3) 0.02674(9) 0.6194(2) 0.0467(7) Uani 1 1 d . . .
H44 H 0.3231 0.0023 0.5768 0.056 Uiso 1 1 calc R . .
C45 C 0.3448(3) 0.03071(9) 0.7188(2) 0.0440(6) Uani 1 1 d . . .
H45 H 0.2808 0.0087 0.7434 0.053 Uiso 1 1 calc R . .
C46 C 0.4148(3) 0.06744(8) 0.7826(2) 0.0368(5) Uani 1 1 d . . .
H46 H 0.3971 0.069 0.8495 0.044 Uiso 1 1 calc R . .
C51 C 0.5578(3) 0.14526(8) 0.93727(18) 0.0320(5) Uani 1 1 d . . .
C52 C 0.6089(3) 0.10677(10) 1.0024(2) 0.0470(6) Uani 1 1 d . . .
H52 H 0.6665 0.0825 0.9788 0.056 Uiso 1 1 calc R . .
C53 C 0.5773(4) 0.10295(12) 1.1012(2) 0.0569(8) Uani 1 1 d . . .
H53 H 0.611 0.076 1.141 0.068 Uiso 1 1 calc R . .
C54 C 0.4970(4) 0.13860(12) 1.1402(2) 0.0531(7) Uani 1 1 d . . .
H54 H 0.4756 0.1362 1.206 0.064 Uiso 1 1 calc R . .
C55 C 0.4490(3) 0.17786(11) 1.0800(2) 0.0491(7) Uani 1 1 d . . .
H55 H 0.3964 0.2028 1.1057 0.059 Uiso 1 1 calc R . .
C56 C 0.4783(3) 0.18078(9) 0.98076(19) 0.0378(5) Uani 1 1 d . . .
H56 H 0.443 0.2077 0.9415 0.045 Uiso 1 1 calc R . .
C61 C 0.7809(3) 0.14098(9) 0.83352(18) 0.0335(5) Uani 1 1 d . . .
C62 C 0.8782(3) 0.17741(9) 0.8819(2) 0.0404(6) Uani 1 1 d . . .
H62 H 0.8349 0.2056 0.9024 0.048 Uiso 1 1 calc R . .
C63 C 1.0353(3) 0.17319(10) 0.9003(2) 0.0449(6) Uani 1 1 d . . .
H63 H 1.0951 0.1985 0.9317 0.054 Uiso 1 1 calc R . .
C64 C 1.1041(3) 0.13140(10) 0.8720(2) 0.0418(6) Uani 1 1 d . . .
H64 H 1.2098 0.1283 0.8845 0.05 Uiso 1 1 calc R . .
C65 C 1.0130(3) 0.09454(9) 0.82514(19) 0.0378(5) Uani 1 1 d . . .
H65 H 1.0573 0.0663 0.8057 0.045 Uiso 1 1 calc R . .
C66 C 0.8548(3) 0.09939(9) 0.80671(18) 0.0341(5) Uani 1 1 d . . .
H66 H 0.7958 0.0739 0.7753 0.041 Uiso 1 1 calc R . .
O1 O 0.9667(3) 0.03027(7) 0.59149(16) 0.0540(5) Uani 1 1 d . . .
O2 O 0.6232(3) 0.10736(11) 0.38258(19) 0.0778(7) Uani 1 1 d . . .
Mn Mn 0.95066(5) 0.121131(14) 0.47024(3) 0.03824(13) Uani 1 1 d . . .
B B 0.5959(3) 0.14671(9) 0.8201(2) 0.0322(6) Uani 1 1 d . . .

loop_
_atom_site_aniso_label
_atom_site_aniso_U_11
_atom_site_aniso_U_22
_atom_site_aniso_U_33
_atom_site_aniso_U_23
_atom_site_aniso_U_13
_atom_site_aniso_U_12
C1 0.0434(15) 0.0456(14) 0.0340(13) -0.0078(11) 0.0060(11) -0.0039(11)
C2 0.058(2) 0.071(2) 0.0377(15) 0.0088(13) 0.0130(14) 0.0038(15)
C3 0.0468(15) 0.0408(13) 0.0338(13) 0.0016(10) 0.0047(11) -0.0046(11)
C11 0.0615(18) 0.0320(12) 0.0464(15) -0.0005(11) 0.0125(14) -0.0072(12)
C12 0.072(2) 0.0354(13) 0.0405(14) 0.0065(11) 0.0149(14) 0.0037(13)
C13 0.067(2) 0.0418(14) 0.0619(19) 0.0000(13) 0.0228(16) 0.0113(14)
C14 0.082(2) 0.0378(13) 0.0376(14) -0.0063(11) 0.0206(15) -0.0064(14)
C15 0.0622(18) 0.0378(13) 0.0387(14) -0.0017(11) 0.0010(13) -0.0076(12)
C16 0.061(2) 0.0522(17) 0.076(2) 0.0007(16) 0.0180(17) -0.0136(15)
C21 0.0427(14) 0.0351(12) 0.0332(13) -0.0015(10) 0.0090(11) -0.0033(10)
C22 0.0433(15) 0.0443(13) 0.0351(13) 0.0057(11) 0.0027(11) -0.0032(11)
C23 0.0388(14) 0.0372(12) 0.0458(15) 0.0037(11) 0.0064(12) 0.0010(11)
C24 0.0453(15) 0.0344(12) 0.0411(14) -0.0009(10) 0.0117(12) -0.0030(11)
C25 0.0520(16) 0.0462(14) 0.0336(13) 0.0027(11) 0.0067(12) 0.0050(12)
C26 0.0481(15) 0.0414(13) 0.0352(13) 0.0037(10) 0.0097(12) 0.0066(11)
C27 0.065(2) 0.0564(17) 0.0515(17) -0.0055(13) 0.0200(15) 0.0112(15)
C31 0.0367(13) 0.0316(11) 0.0285(11) -0.0045(9) 0.0073(10) -0.0024(9)
C32 0.0467(15) 0.0425(13) 0.0437(14) 0.0016(11) 0.0171(12) -0.0008(11)
C33 0.070(2) 0.0412(14) 0.0482(16) 0.0094(12) 0.0188(15) -0.0059(14)
C34 0.069(2) 0.0354(13) 0.0427(15) 0.0053(11) 0.0026(14) 0.0017(13)
C35 0.0460(16) 0.0386(13) 0.0459(15) -0.0008(11) -0.0046(13) 0.0038(11)
C36 0.0398(14) 0.0337(12) 0.0365(13) -0.0002(10) 0.0009(11) -0.0023(10)
C41 0.0267(11) 0.0343(11) 0.0362(12) -0.0009(10) 0.0031(10) 0.0045(9)
C42 0.0414(14) 0.0410(13) 0.0360(13) -0.0038(10) 0.0048(11) -0.0024(11)
C43 0.0489(16) 0.0476(15) 0.0388(14) -0.0084(11) 0.0017(12) 0.0021(12)
C44 0.0411(15) 0.0376(13) 0.0563(17) -0.0147(12) -0.0053(13) 0.0013(11)
C45 0.0318(13) 0.0377(13) 0.0629(18) -0.0044(12) 0.0091(12) -0.0020(11)
C46 0.0323(12) 0.0342(12) 0.0452(14) -0.0039(10) 0.0101(11) 0.0016(10)
C51 0.0277(12) 0.0343(11) 0.0331(12) 0.0002(9) 0.0033(10) -0.0024(9)
C52 0.0509(16) 0.0451(14) 0.0442(15) 0.0091(12) 0.0063(13) 0.0099(12)
C53 0.0595(19) 0.0646(18) 0.0433(16) 0.0206(14) 0.0003(14) -0.0004(15)
C54 0.0502(17) 0.076(2) 0.0327(14) 0.0041(13) 0.0068(13) -0.0109(15)
C55 0.0485(16) 0.0622(17) 0.0385(14) -0.0087(13) 0.0126(13) -0.0013(13)
C56 0.0396(14) 0.0406(13) 0.0337(13) -0.0019(10) 0.0079(11) 0.0013(10)
C61 0.0334(13) 0.0355(11) 0.0322(12) -0.0031(9) 0.0075(10) -0.0005(10)
C62 0.0356(13) 0.0429(13) 0.0433(14) -0.0121(11) 0.0086(11) -0.0028(11)
C63 0.0368(14) 0.0499(15) 0.0473(15) -0.0068(12) 0.0055(12) -0.0068(11)
C64 0.0302(13) 0.0541(15) 0.0420(14) 0.0030(11) 0.0088(11) -0.0008(11)
C65 0.0343(13) 0.0437(13) 0.0370(13) 0.0003(10) 0.0101(11) 0.0063(11)
C66 0.0353(13) 0.0349(12) 0.0323(12) -0.0019(9) 0.0068(10) -0.0001(10)
O1 0.0723(14) 0.0391(10) 0.0502(11) 0.0070(9) 0.0097(10) -0.0072(9)
O2 0.0527(15) 0.119(2) 0.0578(14) 0.0139(14) 0.0004(12) -0.0030(14)
Mn 0.0484(2) 0.0372(2) 0.0295(2) 0.00115(15) 0.00820(16) 0.00061(17)
B 0.0313(14) 0.0307(12) 0.0347(14) -0.0024(11) 0.0064(11) 0.0003(10)

loop_
_atom_type_symbol
_atom_type_description
_atom_type_scat_dispersion_real
_atom_type_scat_dispersion_imag
_atom_type_scat_source
C C 0.0033 0.0016 'International Tables Vol C Tables 4.2.6.8 and 6.1.1.4'
H H 0 0 'International Tables Vol C Tables 4.2.6.8 and 6.1.1.4'
O O 0.0106 0.006 'International Tables Vol C Tables 4.2.6.8 and 6.1.1.4'
Mn Mn 0.3368 0.7283 'International Tables Vol C Tables 4.2.6.8 and 6.1.1.4'
B B 0.0013 0.0007 'International Tables Vol C Tables 4.2.6.8 and 6.1.1.4'

loop_
_geom_angle_atom_site_label_1
_geom_angle_atom_site_label_2
_geom_angle_atom_site_label_3
_geom_angle
_geom_angle_site_symmetry_1
_geom_angle_site_symmetry_3
_geom_angle_publ_flag
O1 C1 Mn 177.6(3) . . ?
O2 C2 Mn 178.4(3) . . ?
C21 C3 Mn 175.3(2) . . ?
C12 C11 C15 107.1(3) . . ?
C12 C11 C16 126.0(3) . . ?
C15 C11 C16 126.8(3) . . ?
C12 C11 Mn 69.48(16) . . ?
C15 C11 Mn 69.17(16) . . ?
C16 C11 Mn 129.2(2) . . ?
C11 C12 C13 108.0(3) . . ?
C11 C12 Mn 72.23(15) . . ?
C13 C12 Mn 71.51(16) . . ?
C11 C12 H12 126 . . ?
C13 C12 H12 126 . . ?
Mn C12 H12 122 . . ?
C14 C13 C12 108.8(3) . . ?
C14 C13 Mn 71.29(16) . . ?
C12 C13 Mn 69.93(16) . . ?
C14 C13 H13 125.6 . . ?
C12 C13 H13 125.6 . . ?
Mn C13 H13 124.8 . . ?
C13 C14 C15 107.5(3) . . ?
C13 C14 Mn 71.05(17) . . ?
C15 C14 Mn 69.49(15) . . ?
C13 C14 H14 126.3 . . ?
C15 C14 H14 126.3 . . ?
Mn C14 H14 124.8 . . ?
C11 C15 C14 108.5(3) . . ?
C11 C15 Mn 72.37(16) . . ?
C14 C15 Mn 71.77(17) . . ?
C11 C15 H15 125.8 . . ?
C14 C15 H15 125.8 . . ?
Mn C15 H15 121.8 . . ?
C11 C16 H16A 109.5 . . ?
C11 C16 H16B 109.5 . . ?
H16A C16 H16B 109.5 . . ?
C11 C16 H16C 109.5 . . ?
H16A C16 H16C 109.5 . . ?
H16B C16 H16C 109.5 . . ?
C22 C21 C26 119.8(2) . . ?
C22 C21 C3 120.2(2) . . ?
C26 C21 C3 119.9(2) . . ?
C23 C22 C21 119.8(2) . . ?
C23 C22 H22 120.1 . . ?
C21 C22 H22 120.1 . . ?
C22 C23 C24 120.7(2) . . ?
C22 C23 H23 119.6 . . ?
C24 C23 H23 119.6 . . ?
C23 C24 C25 119.2(2) . . ?
C23 C24 C27 120.2(3) . . ?
C25 C24 C27 120.5(2) . . ?
C26 C25 C24 121.1(2) . . ?
C26 C25 H25 119.5 . . ?
C24 C25 H25 119.5 . . ?
C25 C26 C21 119.4(2) . . ?
C25 C26 H26 120.3 . . ?
C21 C26 H26 120.3 . . ?
C24 C27 H27A 109.5 . . ?
C24 C27 H27B 109.5 . . ?
H27A C27 H27B 109.5 . . ?
C24 C27 H27C 109.5 . . ?
H27A C27 H27C 109.5 . . ?
H27B C27 H27C 109.5 . . ?
C36 C31 C32 114.5(2) . . ?
C36 C31 B 119.6(2) . . ?
C32 C31 B 125.9(2) . . ?
C33 C32 C31 122.2(3) . . ?
C33 C32 H32 118.9 . . ?
C31 C32 H32 118.9 . . ?
C34 C33 C32 121.0(3) . . ?
C34 C33 H33 119.5 . . ?
C32 C33 H33 119.5 . . ?
C35 C34 C33 118.5(3) . . ?
C35 C34 H34 120.8 . . ?
C33 C34 H34 120.8 . . ?
C34 C35 C36 120.3(3) . . ?
C34 C35 H35 119.9 . . ?
C36 C35 H35 119.9 . . ?
C35 C36 C31 123.6(2) . . ?
C35 C36 H36 118.2 . . ?
C31 C36 H36 118.2 . . ?
C46 C41 C42 114.7(2) . . ?
C46 C41 B 125.4(2) . . ?
C42 C41 B 119.9(2) . . ?
C43 C42 C41 123.1(3) . . ?
C43 C42 H42 118.5 . . ?
C41 C42 H42 118.5 . . ?
C44 C43 C42 120.3(3) . . ?
C44 C43 H43 119.9 . . ?
C42 C43 H43 119.9 . . ?
C45 C44 C43 118.8(2) . . ?
C45 C44 H44 120.6 . . ?
C43 C44 H44 120.6 . . ?
C44 C45 C46 120.5(2) . . ?
C44 C45 H45 119.7 . . ?
C46 C45 H45 119.7 . . ?
C45 C46 C41 122.7(2) . . ?
C45 C46 H46 118.7 . . ?
C41 C46 H46 118.7 . . ?
C56 C51 C52 114.4(2) . . ?
C56 C51 B 125.3(2) . . ?
C52 C51 B 120.3(2) . . ?
C51 C52 C53 122.9(3) . . ?
C51 C52 H52 118.5 . . ?
C53 C52 H52 118.5 . . ?
C54 C53 C52 120.5(3) . . ?
C54 C53 H53 119.8 . . ?
C52 C53 H53 119.8 . . ?
C55 C54 C53 118.5(3) . . ?
C55 C54 H54 120.7 . . ?
C53 C54 H54 120.7 . . ?
C54 C55 C56 120.5(3) . . ?
C54 C55 H55 119.7 . . ?
C56 C55 H55 119.7 . . ?
C55 C56 C51 123.1(2) . . ?
C55 C56 H56 118.4 . . ?
C51 C56 H56 118.4 . . ?
C66 C61 C62 115.0(2) . . ?
C66 C61 B 124.2(2) . . ?
C62 C61 B 120.6(2) . . ?
C63 C62 C61 122.9(2) . . ?
C63 C62 H62 118.5 . . ?
C61 C62 H62 118.5 . . ?
C62 C63 C64 120.3(2) . . ?
C62 C63 H63 119.9 . . ?
C64 C63 H63 119.9 . . ?
C65 C64 C63 118.8(2) . . ?
C65 C64 H64 120.6 . . ?
C63 C64 H64 120.6 . . ?
C64 C65 C66 120.3(2) . . ?
C64 C65 H65 119.8 . . ?
C66 C65 H65 119.8 . . ?
C65 C66 C61 122.7(2) . . ?
C65 C66 H66 118.6 . . ?
C61 C66 H66 118.6 . . ?
C3 Mn C2 94.60(14) . . ?
C3 Mn C1 95.21(12) . . ?
C2 Mn C1 92.67(13) . . ?
C3 Mn C15 116.75(13) . . ?
C2 Mn C15 148.01(13) . . ?
C1 Mn C15 90.77(11) . . ?
C3 Mn C12 100.83(12) . . ?
C2 Mn C12 105.34(14) . . ?
C1 Mn C12 154.67(11) . . ?
C15 Mn C12 64.53(11) . . ?
C3 Mn C13 137.79(12) . . ?
C2 Mn C13 88.94(14) . . ?
C1 Mn C13 126.69(12) . . ?
C15 Mn C13 63.98(13) . . ?
C12 Mn C13 38.57(12) . . ?
C3 Mn C14 154.25(13) . . ?
C2 Mn C14 109.28(14) . . ?
C1 Mn C14 93.24(11) . . ?
C15 Mn C14 38.74(12) . . ?
C12 Mn C14 64.28(11) . . ?
C13 Mn C14 37.66(12) . . ?
C3 Mn C11 90.83(12) . . ?
C2 Mn C11 143.44(13) . . ?
C1 Mn C11 122.84(11) . . ?
C15 Mn C11 38.46(11) . . ?
C12 Mn C11 38.29(11) . . ?
C13 Mn C11 63.91(12) . . ?
C14 Mn C11 64.29(12) . . ?
C61 B C41 110.15(19) . . ?
C61 B C51 105.47(19) . . ?
C41 B C51 111.43(19) . . ?
C61 B C31 112.9(2) . . ?
C41 B C31 105.68(19) . . ?
C51 B C31 111.37(19) . . ?

loop_
_geom_bond_atom_site_label_1
_geom_bond_atom_site_label_2
_geom_bond_distance
_geom_bond_site_symmetry_2
_geom_bond_publ_flag
C1 O1 1.138(3) . ?
C1 Mn 1.831(3) . ?
C2 O2 1.149(4) . ?
C2 Mn 1.818(4) . ?
C3 C21 1.415(4) . ?
C3 Mn 1.663(3) . ?
C11 C12 1.410(4) . ?
C11 C15 1.414(4) . ?
C11 C16 1.502(5) . ?
C11 Mn 2.167(3) . ?
C12 C13 1.415(4) . ?
C12 Mn 2.131(3) . ?
C12 H12 0.93 . ?
C13 C14 1.390(4) . ?
C13 Mn 2.152(3) . ?
C13 H13 0.93 . ?
C14 C15 1.420(5) . ?
C14 Mn 2.155(3) . ?
C14 H14 0.93 . ?
C15 Mn 2.125(3) . ?
C15 H15 0.93 . ?
C16 H16A 0.96 . ?
C16 H16B 0.96 . ?
C16 H16C 0.96 . ?
C21 C22 1.399(4) . ?
C21 C26 1.405(4) . ?
C22 C23 1.377(4) . ?
C22 H22 0.93 . ?
C23 C24 1.387(4) . ?
C23 H23 0.93 . ?
C24 C25 1.398(4) . ?
C24 C27 1.496(4) . ?
C25 C26 1.371(4) . ?
C25 H25 0.93 . ?
C26 H26 0.93 . ?
C27 H27A 0.96 . ?
C27 H27B 0.96 . ?
C27 H27C 0.96 . ?
C31 C36 1.402(4) . ?
C31 C32 1.402(4) . ?
C31 B 1.650(3) . ?
C32 C33 1.396(4) . ?
C32 H32 0.93 . ?
C33 C34 1.381(4) . ?
C33 H33 0.93 . ?
C34 C35 1.372(4) . ?
C34 H34 0.93 . ?
C35 C36 1.388(4) . ?
C35 H35 0.93 . ?
C36 H36 0.93 . ?
C41 C46 1.402(3) . ?
C41 C42 1.408(3) . ?
C41 B 1.644(3) . ?
C42 C43 1.386(4) . ?
C42 H42 0.93 . ?
C43 C44 1.382(4) . ?
C43 H43 0.93 . ?
C44 C45 1.380(4) . ?
C44 H44 0.93 . ?
C45 C46 1.395(4) . ?
C45 H45 0.93 . ?
C46 H46 0.93 . ?
C51 C56 1.393(3) . ?
C51 C52 1.393(3) . ?
C51 B 1.650(4) . ?
C52 C53 1.394(4) . ?
C52 H52 0.93 . ?
C53 C54 1.369(5) . ?
C53 H53 0.93 . ?
C54 C55 1.368(4) . ?
C54 H54 0.93 . ?
C55 C56 1.389(4) . ?
C55 H55 0.93 . ?
C56 H56 0.93 . ?
C61 C66 1.399(3) . ?
C61 C62 1.405(3) . ?
C61 B 1.633(4) . ?
C62 C63 1.382(4) . ?
C62 H62 0.93 . ?
C63 C64 1.387(4) . ?
C63 H63 0.93 . ?
C64 C65 1.379(4) . ?
C64 H64 0.93 . ?
C65 C66 1.393(3) . ?
C65 H65 0.93 . ?
C66 H66 0.93 . ?
